data_7012435
loop_
_publ_author_name
'Atkins, Andrew J.'
'Black, Daniel'
'Finn, Rachel L.'
'Marin-Becerra, Armando'
'Blake, Alexander J.'
'Ruiz-Ramirez, Lena'
'Li, Wan-Sheung'
'Schr\"oder, Martin'

_publ_section_title
;
 Synthesis and structure of mononuclear and binuclear zinc(ii)
 compartmental macrocyclic complexes
;
_journal_issue 9
_journal_name_full 'Dalton Transactions'
_journal_page_first 1730
_journal_paper_doi 10.1039/b210936k
_journal_year 2003
_chemical_formula_moiety 'C26 H30 Cl2 N4 O2 Zn2'
_chemical_formula_sum 'C26 H30 Cl2 N4 O2 Zn2'
_chemical_formula_weight 632.18
_chemical_name_systematic
; 
? 
;
_space_group_IT_number 14
_symmetry_cell_setting monoclinic
_symmetry_space_group_name_Hall '-P 2ybc'
_symmetry_space_group_name_H-M 'P 1 21/c 1'
_atom_sites_solution_hydrogens geom
_atom_sites_solution_primary direct
_atom_sites_solution_secondary difmap
_audit_creation_method SHELXL-97
_cell_angle_alpha 90.00
_cell_angle_beta 104.74(2)
_cell_angle_gamma 90.00
_cell_formula_units_Z 2
_cell_length_a 7.352(4)
_cell_length_b 17.660(9)
_cell_length_c 9.967(5)
_cell_measurement_reflns_used 37
_cell_measurement_temperature 150(2)
_cell_measurement_theta_max 16
_cell_measurement_theta_min 15
_cell_volume 1251.5(11)
_computing_cell_refinement 'DIF4 (Stoe & Cie, 1992a)'
_computing_data_collection 'DIF4 (Stoe & Cie, 1992a)'
_computing_data_reduction 'REDU4 (Stoe & Cie, 1992b)'
_computing_molecular_graphics 'SHELTXL/PC (Sheldrick, 1997)'
_computing_publication_material 'SHELXL-97; PLATON (Spek, 2002)'
_computing_structure_refinement 'SHELXL-97 (Sheldrick, 1997)'
_computing_structure_solution 'SHELXS-86 (Sheldrick, 1990)'
_diffrn_ambient_temperature 150(2)
_diffrn_measured_fraction_theta_full 0.961
_diffrn_measured_fraction_theta_max 0.961
_diffrn_measurement_device_type 'Stoe Stadi-4 four-circle'
_diffrn_measurement_method omega/2-theta
_diffrn_radiation_monochromator graphite
_diffrn_radiation_source 'fine-focus sealed tube'
_diffrn_radiation_type MoK\a
_diffrn_radiation_wavelength 0.71073
_diffrn_reflns_av_sigmaI/netI 0.015
_diffrn_reflns_limit_h_max 7
_diffrn_reflns_limit_h_min -7
_diffrn_reflns_limit_k_max 19
_diffrn_reflns_limit_k_min 0
_diffrn_reflns_limit_l_max 10
_diffrn_reflns_limit_l_min 0
_diffrn_reflns_number 1631
_diffrn_reflns_theta_full 22.49
_diffrn_reflns_theta_max 22.49
_diffrn_reflns_theta_min 2.86
_diffrn_standards_decay_% 0
_diffrn_standards_interval_time 60
_diffrn_standards_number 3
_exptl_absorpt_coefficient_mu 2.163
_exptl_absorpt_correction_T_max 0.948
_exptl_absorpt_correction_T_min 0.831
_exptl_absorpt_correction_type psi-scan
_exptl_crystal_colour colourless
_exptl_crystal_density_diffrn 1.678
_exptl_crystal_density_meas ?
_exptl_crystal_density_method .
_exptl_crystal_description needle
_exptl_crystal_F_000 648
_exptl_crystal_size_max 0.73
_exptl_crystal_size_mid 0.27
_exptl_crystal_size_min 0.16
_refine_diff_density_max 0.28
_refine_diff_density_min -0.23
_refine_diff_density_rms 0.05
_refine_ls_extinction_method none
_refine_ls_goodness_of_fit_ref 1.051
_refine_ls_hydrogen_treatment mixed
_refine_ls_matrix_type full
_refine_ls_number_parameters 166
_refine_ls_number_reflns 1631
_refine_ls_number_restraints 0
_refine_ls_restrained_S_all 1.051
_refine_ls_R_factor_all 0.0255
_refine_ls_R_factor_gt 0.0216
_refine_ls_shift/su_max 0.005
_refine_ls_shift/su_mean 0.002
_refine_ls_structure_factor_coef Fsqd
_refine_ls_weighting_details 'w=1/[\s^2^(Fo^2^)+(0.024P)^2^+1.73P] where P=(Fo^2^+2Fc^2^)/3'
_refine_ls_weighting_scheme calc
_refine_ls_wR_factor_gt 0.0538
_refine_ls_wR_factor_ref 0.0563
_reflns_number_gt 1480
_reflns_number_total 1631
_reflns_threshold_expression >2sigma(I)
_cod_data_source_file b210936k.txt
_cod_data_source_block 6
_cod_depositor_comments
;
The following automatic conversions were performed:

'_exptl_absorpt_correction_type' tag value 'psi-scans' was replaced
with 'psi-scan' value.

Automatic conversion script
Id: cif_fix_values 1646 2011-03-28 12:23:43Z adriana 

The following automatic conversions were performed:

'_refine_ls_weighting_scheme' value 'calc
w=1/[\s^2^(Fo^2^)+(0.024P)^2^+1.73P] where P=(Fo^2^+2Fc^2^)/3' was
changed to 'calc'. New tag '_refine_ls_weighting_details' was
created. The value of the new tag was set to
'w=1/[\s^2^(Fo^2^)+(0.024P)^2^+1.73P] where P=(Fo^2^+2Fc^2^)/3'.

Automatic conversion script
Id: cif_fix_values 3143 2015-03-26 13:38:13Z robertas 
;
_cod_original_sg_symbol_H-M P2(1)/c
_cod_database_code 7012435

loop_
_symmetry_equiv_pos_as_xyz
'x, y, z'
'-x, y+1/2, -z+1/2'
'-x, -y, -z'
'x, -y-1/2, z-1/2'

loop_
_atom_site_label
_atom_site_type_symbol
_atom_site_fract_x
_atom_site_fract_y
_atom_site_fract_z
_atom_site_U_iso_or_equiv
_atom_site_adp_type
_atom_site_occupancy
_atom_site_calc_flag
_atom_site_refinement_flags
_atom_site_disorder_assembly
_atom_site_disorder_group
Zn1 Zn 0.97566(4) 0.498210(16) 0.15647(3) 0.01781(12) Uani 1 d . . .
Cl Cl 1.17643(9) 0.55336(4) 0.33737(7) 0.02487(18) Uani 1 d . . .
O1 O 1.0773(3) 0.43750(10) 0.02328(18) 0.0223(4) Uani 1 d . . .
N1 N 0.8747(3) 0.39565(12) 0.2094(2) 0.0211(5) Uani 1 d . . .
N2 N 0.7127(3) 0.53691(12) 0.1609(2) 0.0198(5) Uani 1 d . . .
C1 C 1.1258(4) 0.36568(14) 0.0247(3) 0.0190(6) Uani 1 d . . .
C2 C 1.0455(4) 0.30961(14) 0.0956(3) 0.0184(6) Uani 1 d . . .
C3 C 1.0991(4) 0.23386(15) 0.0857(3) 0.0231(6) Uani 1 d . . .
H3 H 1.0457 0.1962 0.1322 0.028 Uiso 1 calc R . .
C4 C 1.2258(4) 0.21123(15) 0.0118(3) 0.0244(6) Uani 1 d . . .
C5 C 1.3064(4) 0.26697(15) -0.0524(3) 0.0235(6) Uani 1 d . . .
H5 H 1.3960 0.2524 -0.1014 0.028 Uiso 1 calc R . .
C6 C 1.2613(4) 0.34363(15) -0.0479(3) 0.0199(6) Uani 1 d . . .
C7 C 1.2751(4) 0.12886(16) -0.0009(3) 0.0320(7) Uani 1 d . . .
H7A H 1.4084 0.1208 0.0446 0.038 Uiso 1 calc R . .
H7B H 1.2509 0.1152 -0.0992 0.038 Uiso 1 calc R . .
H7C H 1.1979 0.0971 0.0436 0.038 Uiso 1 calc R . .
C8 C 0.9044(4) 0.32719(15) 0.1765(3) 0.0207(6) Uani 1 d . . .
C9 C 0.7998(4) 0.26100(16) 0.2161(3) 0.0305(7) Uani 1 d . . .
H9A H 0.8780 0.2368 0.2995 0.037 Uiso 1 calc R . .
H9B H 0.7711 0.2243 0.1399 0.037 Uiso 1 calc R . .
H9C H 0.6825 0.2788 0.2349 0.037 Uiso 1 calc R . .
C10 C 0.7441(4) 0.41759(16) 0.2933(3) 0.0305(7) Uani 1 d . . .
H10A H 0.8168 0.4362 0.3850 0.037 Uiso 1 calc R . .
H10B H 0.6710 0.3728 0.3085 0.037 Uiso 1 calc R . .
C11 C 0.6093(4) 0.47959(16) 0.2204(3) 0.0280(7) Uani 1 d . . .
H11A H 0.5090 0.4569 0.1456 0.034 Uiso 1 calc R . .
H11B H 0.5494 0.5040 0.2877 0.034 Uiso 1 calc R . .
C12 C 1.3620(4) 0.39971(15) -0.1143(3) 0.0213(6) Uani 1 d . . .
C13 C 1.5592(4) 0.38068(18) -0.1216(3) 0.0306(7) Uani 1 d . . .
H13A H 1.5578 0.3655 -0.2165 0.037 Uiso 1 calc R . .
H13B H 1.6080 0.3389 -0.0578 0.037 Uiso 1 calc R . .
H13C H 1.6400 0.4252 -0.0954 0.037 Uiso 1 calc R . .

loop_
_atom_site_aniso_label
_atom_site_aniso_U_11
_atom_site_aniso_U_22
_atom_site_aniso_U_33
_atom_site_aniso_U_23
_atom_site_aniso_U_13
_atom_site_aniso_U_12
Zn1 0.0219(2) 0.01460(19) 0.01933(19) -0.00051(12) 0.00972(14) -0.00086(12)
Cl 0.0274(4) 0.0226(4) 0.0249(4) -0.0035(3) 0.0072(3) -0.0051(3)
O1 0.0349(11) 0.0144(10) 0.0226(10) 0.0014(8) 0.0163(8) 0.0046(8)
N1 0.0275(13) 0.0182(13) 0.0204(12) -0.0008(10) 0.0113(10) -0.0034(10)
N2 0.0210(12) 0.0205(13) 0.0205(12) -0.0035(10) 0.0102(10) -0.0038(10)
C1 0.0215(14) 0.0179(14) 0.0151(13) -0.0016(11) 0.0002(11) 0.0014(12)
C2 0.0210(14) 0.0167(14) 0.0159(14) -0.0002(11) 0.0017(11) -0.0013(11)
C3 0.0266(15) 0.0176(15) 0.0227(15) 0.0016(12) 0.0023(12) -0.0008(12)
C4 0.0282(16) 0.0211(15) 0.0201(14) -0.0016(12) -0.0011(12) 0.0048(12)
C5 0.0222(15) 0.0264(16) 0.0198(14) -0.0054(12) 0.0016(12) 0.0053(12)
C6 0.0213(14) 0.0189(14) 0.0174(14) -0.0007(11) 0.0014(11) 0.0031(11)
C7 0.0368(18) 0.0222(16) 0.0343(17) 0.0000(13) 0.0042(14) 0.0088(13)
C8 0.0228(15) 0.0201(15) 0.0171(14) 0.0018(11) 0.0013(12) -0.0024(12)
C9 0.0351(17) 0.0195(15) 0.0401(18) 0.0024(13) 0.0157(14) -0.0028(13)
C10 0.0402(18) 0.0268(16) 0.0307(17) 0.0002(13) 0.0203(14) -0.0060(14)
C11 0.0290(16) 0.0286(16) 0.0300(16) -0.0061(13) 0.0144(13) -0.0051(13)
C12 0.0217(14) 0.0249(16) 0.0169(14) -0.0062(12) 0.0042(11) 0.0020(12)
C13 0.0269(16) 0.0356(17) 0.0318(16) 0.0009(14) 0.0121(13) 0.0081(13)

loop_
_atom_type_symbol
_atom_type_description
_atom_type_scat_dispersion_real
_atom_type_scat_dispersion_imag
_atom_type_scat_source
C C 0.0033 0.0016 'International Tables Vol C Tables 4.2.6.8 and 6.1.1.4'
H H 0.0000 0.0000 'International Tables Vol C Tables 4.2.6.8 and 6.1.1.4'
N N 0.0061 0.0033 'International Tables Vol C Tables 4.2.6.8 and 6.1.1.4'
O O 0.0106 0.0060 'International Tables Vol C Tables 4.2.6.8 and 6.1.1.4'
Cl Cl 0.1484 0.1585 'International Tables Vol C Tables 4.2.6.8 and 6.1.1.4'
Zn Zn 0.2839 1.4301 'International Tables Vol C Tables 4.2.6.8 and 6.1.1.4'

loop_
_geom_angle_atom_site_label_1
_geom_angle_atom_site_label_2
_geom_angle_atom_site_label_3
_geom_angle
_geom_angle_site_symmetry_1
_geom_angle_site_symmetry_3
_geom_angle_publ_flag
O1 Zn1 N2 134.84(8) . . y
O1 Zn1 O1 74.86(9) . 3_765 y
N2 Zn1 O1 82.30(8) . 3_765 y
O1 Zn1 N1 85.35(8) . . y
N2 Zn1 N1 83.45(9) . . y
O1 Zn1 N1 134.19(8) 3_765 . y
O1 Zn1 Cl 119.18(7) . . y
N2 Zn1 Cl 105.54(7) . . y
O1 Zn1 Cl 113.44(6) 3_765 . y
N1 Zn1 Cl 112.30(7) . . y
O1 Zn1 Zn1 38.28(5) . 3_765 ?
N2 Zn1 Zn1 110.45(6) . 3_765 ?
O1 Zn1 Zn1 36.58(5) 3_765 3_765 ?
N1 Zn1 Zn1 113.41(6) . 3_765 ?
Cl Zn1 Zn1 123.80(4) . 3_765 ?
C1 O1 Zn1 131.08(16) . . ?
C1 O1 Zn1 121.87(16) . 3_765 ?
Zn1 O1 Zn1 105.14(9) . 3_765 y
C8 N1 C10 124.6(2) . . ?
C8 N1 Zn1 131.37(19) . . ?
C10 N1 Zn1 103.95(16) . . ?
C12 N2 C11 121.9(2) 3_765 . ?
C12 N2 Zn1 126.82(18) 3_765 . ?
C11 N2 Zn1 111.26(17) . . ?
O1 C1 C6 118.7(2) . . ?
O1 C1 C2 121.9(2) . . ?
C6 C1 C2 119.4(2) . . ?
C3 C2 C1 117.8(2) . . ?
C3 C2 C8 118.6(2) . . ?
C1 C2 C8 123.5(2) . . ?
C4 C3 C2 123.4(3) . . ?
C3 C4 C5 117.7(2) . . ?
C3 C4 C7 122.0(3) . . ?
C5 C4 C7 120.3(3) . . ?
C4 C5 C6 122.7(3) . . ?
C5 C6 C1 118.8(2) . . ?
C5 C6 C12 118.8(2) . . ?
C1 C6 C12 122.3(2) . . ?
N1 C8 C2 121.1(2) . . ?
N1 C8 C9 122.1(2) . . ?
C2 C8 C9 116.7(2) . . ?
N1 C10 C11 110.8(2) . . ?
N2 C11 C10 110.1(2) . . ?
N2 C12 C6 121.8(2) 3_765 . ?
N2 C12 C13 120.4(3) 3_765 . ?
C6 C12 C13 117.8(2) . . ?

loop_
_geom_bond_atom_site_label_1
_geom_bond_atom_site_label_2
_geom_bond_distance
_geom_bond_site_symmetry_2
_geom_bond_publ_flag
Zn1 O1 1.994(2) . y
Zn1 N2 2.062(2) . y
Zn1 O1 2.072(2) 3_765 y
Zn1 N1 2.076(2) . y
Zn1 Cl 2.2414(11) . y
Zn1 Zn1 3.229(2) 3_765 y
O1 C1 1.317(3) . ?
O1 Zn1 2.072(2) 3_765 y
N1 C8 1.286(3) . ?
N1 C10 1.476(4) . ?
N2 C12 1.281(4) 3_765 ?
N2 C11 1.477(4) . ?
C1 C6 1.427(4) . ?
C1 C2 1.428(4) . ?
C2 C3 1.405(4) . ?
C2 C8 1.500(4) . ?
C3 C4 1.386(4) . ?
C4 C5 1.386(4) . ?
C4 C7 1.512(4) . ?
C5 C6 1.397(4) . ?
C6 C12 1.488(4) . ?
C8 C9 1.506(4) . ?
C10 C11 1.531(4) . ?
C12 N2 1.281(4) 3_765 ?
C12 C13 1.508(4) . ?

loop_
_geom_torsion_atom_site_label_1
_geom_torsion_atom_site_label_2
_geom_torsion_atom_site_label_3
_geom_torsion_atom_site_label_4
_geom_torsion
_geom_torsion_site_symmetry_1
_geom_torsion_site_symmetry_2
_geom_torsion_site_symmetry_3
_geom_torsion_site_symmetry_4
_geom_torsion_publ_flag
N2 Zn1 O1 C1 -101.7(2) . . . . ?
O1 Zn1 O1 C1 -164.0(3) 3_765 . . . ?
N1 Zn1 O1 C1 -25.8(2) . . . . ?
Cl Zn1 O1 C1 87.2(2) . . . . ?
Zn1 Zn1 O1 C1 -164.0(3) 3_765 . . . ?
N2 Zn1 O1 Zn1 62.31(13) . . . 3_765 ?
O1 Zn1 O1 Zn1 0.0 3_765 . . 3_765 ?
N1 Zn1 O1 Zn1 138.29(10) . . . 3_765 ?
Cl Zn1 O1 Zn1 -108.72(7) . . . 3_765 ?
O1 Zn1 N1 C8 9.2(2) . . . . ?
N2 Zn1 N1 C8 145.4(2) . . . . ?
O1 Zn1 N1 C8 72.8(3) 3_765 . . . ?
Cl Zn1 N1 C8 -110.5(2) . . . . ?
Zn1 Zn1 N1 C8 35.9(3) 3_765 . . . ?
O1 Zn1 N1 C10 -167.87(17) . . . . ?
N2 Zn1 N1 C10 -31.70(17) . . . . ?
O1 Zn1 N1 C10 -104.27(18) 3_765 . . . ?
Cl Zn1 N1 C10 72.43(17) . . . . ?
Zn1 Zn1 N1 C10 -141.18(15) 3_765 . . . ?
O1 Zn1 N2 C12 -90.4(2) . . . 3_765 ?
O1 Zn1 N2 C12 -30.8(2) 3_765 . . 3_765 ?
N1 Zn1 N2 C12 -167.2(2) . . . 3_765 ?
Cl Zn1 N2 C12 81.5(2) . . . 3_765 ?
Zn1 Zn1 N2 C12 -54.6(2) 3_765 . . 3_765 ?
O1 Zn1 N2 C11 86.65(19) . . . . ?
O1 Zn1 N2 C11 146.25(18) 3_765 . . . ?
N1 Zn1 N2 C11 9.90(17) . . . . ?
Cl Zn1 N2 C11 -101.48(17) . . . . ?
Zn1 Zn1 N2 C11 122.48(16) 3_765 . . . ?
Zn1 O1 C1 C6 -154.71(18) . . . . ?
Zn1 O1 C1 C6 43.5(3) 3_765 . . . ?
Zn1 O1 C1 C2 25.9(4) . . . . ?
Zn1 O1 C1 C2 -135.9(2) 3_765 . . . ?
O1 C1 C2 C3 177.0(2) . . . . ?
C6 C1 C2 C3 -2.4(4) . . . . ?
O1 C1 C2 C8 -1.6(4) . . . . ?
C6 C1 C2 C8 179.1(2) . . . . ?
C1 C2 C3 C4 0.3(4) . . . . ?
C8 C2 C3 C4 178.9(2) . . . . ?
C2 C3 C4 C5 1.7(4) . . . . ?
C2 C3 C4 C7 -177.8(2) . . . . ?
C3 C4 C5 C6 -1.6(4) . . . . ?
C7 C4 C5 C6 177.8(2) . . . . ?
C4 C5 C6 C1 -0.4(4) . . . . ?
C4 C5 C6 C12 177.1(2) . . . . ?
O1 C1 C6 C5 -176.9(2) . . . . ?
C2 C1 C6 C5 2.5(4) . . . . ?
O1 C1 C6 C12 5.6(4) . . . . ?
C2 C1 C6 C12 -175.0(2) . . . . ?
C10 N1 C8 C2 -177.5(2) . . . . ?
Zn1 N1 C8 C2 5.9(4) . . . . ?
C10 N1 C8 C9 2.8(4) . . . . ?
Zn1 N1 C8 C9 -173.77(19) . . . . ?
C3 C2 C8 N1 167.7(2) . . . . ?
C1 C2 C8 N1 -13.8(4) . . . . ?
C3 C2 C8 C9 -12.6(3) . . . . ?
C1 C2 C8 C9 165.9(2) . . . . ?
C8 N1 C10 C11 -128.7(3) . . . . ?
Zn1 N1 C10 C11 48.6(2) . . . . ?
C12 N2 C11 C10 -168.7(2) 3_765 . . . ?
Zn1 N2 C11 C10 14.1(3) . . . . ?
N1 C10 C11 N2 -42.8(3) . . . . ?
C5 C6 C12 N2 153.2(2) . . . 3_765 ?
C1 C6 C12 N2 -29.4(4) . . . 3_765 ?
C5 C6 C12 C13 -28.6(3) . . . . ?
C1 C6 C12 C13 148.9(3) . . . . ?
